data_4516400
loop_
_publ_author_name
'Li, Ping'
'Hwang, Jungwun'
'Maier, Josef M.'
'Zhao, Chen'
'Kaborda, Darya V.'
'Smith, Mark D.'
'Pellechia, Perry J.'
'Shimizu, Ken D.'

_publ_section_title
;
 Correlation between Solid-State and Solution Conformational Ratios in a
 Series of N-(o-Tolyl)Succinimide Molecular Rotors
;
_journal_issue 8
_journal_name_full 'Crystal Growth &amp; Design'
_journal_page_first 3561
_journal_paper_doi 10.1021/acs.cgd.5b00906
_journal_volume 15
_journal_year 2015
_chemical_formula_moiety 'C26 H19 N O4'
_chemical_formula_sum 'C26 H19 N O4'
_chemical_formula_weight 409.42
_space_group_crystal_system trigonal
_space_group_IT_number 148
_space_group_name_Hall '-R 3'
_space_group_name_H-M_alt 'R -3 :H'
_atom_sites_solution_hydrogens mixed
_atom_sites_solution_primary direct
_audit_creation_date 2014-11-12
_audit_creation_method
;
Olex2 1.2
(compiled 2014.09.19 svn.r3010 for OlexSys, GUI svn.r4874)
;
_cell_angle_alpha 90
_cell_angle_beta 90
_cell_angle_gamma 120
_cell_formula_units_Z 18
_cell_length_a 29.9603(12)
_cell_length_b 29.9603(12)
_cell_length_c 14.0693(11)
_cell_measurement_reflns_used 6156
_cell_measurement_temperature 100(2)
_cell_measurement_theta_max 27.069
_cell_measurement_theta_min 2.531
_cell_volume 10936.9(11)
_computing_cell_refinement 'SAINT v6.45A (Bruker, 2003)'
_computing_data_collection 'SMART v5.631 (Bruker, 2003)'
_computing_data_reduction 'SAINT v6.45A (Bruker, 2003)'
_computing_molecular_graphics 'Olex2 (Dolomanov et al., 2009)'
_computing_publication_material 'Olex2 (Dolomanov et al., 2009)'
_computing_structure_refinement 'ShelXL (Sheldrick, 2008)'
_computing_structure_solution 'ShelXT (Sheldrick, 2008)'
_diffrn_ambient_temperature 100(2)
_diffrn_measured_fraction_theta_full 0.989
_diffrn_measured_fraction_theta_max 0.987
_diffrn_measurement_device_type 'CCD area detector'
_diffrn_measurement_method 'phi and omega scans'
_diffrn_radiation_monochromator graphite
_diffrn_radiation_type MoK\a
_diffrn_radiation_wavelength 0.71073
_diffrn_reflns_av_R_equivalents 0.0465
_diffrn_reflns_av_unetI/netI 0.0402
_diffrn_reflns_Laue_measured_fraction_full 0.989
_diffrn_reflns_Laue_measured_fraction_max 0.987
_diffrn_reflns_limit_h_max 36
_diffrn_reflns_limit_h_min -38
_diffrn_reflns_limit_k_max 37
_diffrn_reflns_limit_k_min -34
_diffrn_reflns_limit_l_max 18
_diffrn_reflns_limit_l_min -17
_diffrn_reflns_number 25420
_diffrn_reflns_point_group_measured_fraction_full 0.989
_diffrn_reflns_point_group_measured_fraction_max 0.987
_diffrn_reflns_theta_full 27.000
_diffrn_reflns_theta_max 27.108
_diffrn_reflns_theta_min 1.646
_diffrn_source_current 35.0
_diffrn_source_power 1.575
_diffrn_source_voltage 45.0
_exptl_absorpt_coefficient_mu 0.076
_exptl_absorpt_correction_type none
_exptl_crystal_colour colorless
_exptl_crystal_density_diffrn 1.119
_exptl_crystal_description tablet
_exptl_crystal_F_000 3852
_exptl_crystal_size_max 0.44
_exptl_crystal_size_mid 0.38
_exptl_crystal_size_min 0.36
_refine_diff_density_max 0.343
_refine_diff_density_min -0.271
_refine_diff_density_rms 0.059
_refine_ls_extinction_method none
_refine_ls_goodness_of_fit_ref 1.011
_refine_ls_hydrogen_treatment mixed
_refine_ls_matrix_type full
_refine_ls_number_parameters 285
_refine_ls_number_reflns 5304
_refine_ls_number_restraints 0
_refine_ls_restrained_S_all 1.011
_refine_ls_R_factor_all 0.0614
_refine_ls_R_factor_gt 0.0470
_refine_ls_shift/su_max 0.000
_refine_ls_shift/su_mean 0.000
_refine_ls_structure_factor_coef Fsqd
_refine_ls_weighting_details 'w=1/[\s^2^(Fo^2^)+(0.0863P)^2^] where P=(Fo^2^+2Fc^2^)/3'
_refine_ls_weighting_scheme calc
_refine_ls_wR_factor_gt 0.1287
_refine_ls_wR_factor_ref 0.1362
_reflns_number_gt 4020
_reflns_number_total 5304
_reflns_threshold_expression 'I > 2\s(I)'
_cod_data_source_file cg5b00906_si_002.cif
_cod_data_source_block 11(lpc203qz_sq)
_cod_original_cell_volume 10936.9(12)
_cod_original_sg_symbol_H-M 'R -3'
_cod_database_code 4516400
_shelxl_version_number 2014/6
_shelx_space_group_comment
;
The symmetry employed for this shelxl refinement is uniquely defined
by the following loop, which should always be used as a source of
symmetry information in preference to the above space-group names.
They are only intended as comments.
;
_shelx_estimated_absorpt_t_max 0.973
_shelx_estimated_absorpt_t_min 0.967
_olex2_refinement_description
;
1. Fixed Uiso
 At 1.2 times of:
  All C(H) groups
 At 1.5 times of:
  All C(H,H,H) groups
2.a Ternary CH refined with riding coordinates:
 C1(H1), C2(H2), C5(H5), C6(H6)
2.b Aromatic/amide H refined with riding coordinates:
 C9(H9), C10(H10), C11(H11), C12(H12), C15(H15), C16(H16), C17(H17), C18(H18),
 C21(H21), C23(H23), C24(H24)
2.c Idealised Me refined as rotating group:
 C25(H25A,H25B,H25C)
;
_olex2_submission_special_instructions 'No special instructions were received'

loop_
_space_group_symop_operation_xyz
'x, y, z'
'-y, x-y, z'
'-x+y, -x, z'
'x+2/3, y+1/3, z+1/3'
'-y+2/3, x-y+1/3, z+1/3'
'-x+y+2/3, -x+1/3, z+1/3'
'x+1/3, y+2/3, z+2/3'
'-y+1/3, x-y+2/3, z+2/3'
'-x+y+1/3, -x+2/3, z+2/3'
'-x, -y, -z'
'y, -x+y, -z'
'x-y, x, -z'
'-x+2/3, -y+1/3, -z+1/3'
'y+2/3, -x+y+1/3, -z+1/3'
'x-y+2/3, x+1/3, -z+1/3'
'-x+1/3, -y+2/3, -z+2/3'
'y+1/3, -x+y+2/3, -z+2/3'
'x-y+1/3, x+2/3, -z+2/3'

loop_
_atom_site_label
_atom_site_type_symbol
_atom_site_fract_x
_atom_site_fract_y
_atom_site_fract_z
_atom_site_U_iso_or_equiv
_atom_site_adp_type
_atom_site_occupancy
_atom_site_site_symmetry_order
_atom_site_calc_flag
_atom_site_refinement_flags_posn
O1 O 0.36269(4) 0.07059(4) 0.34299(7) 0.0235(2) Uani 1 1 d .
O2 O 0.30712(4) 0.17231(4) 0.47929(7) 0.0270(3) Uani 1 1 d .
O3 O 0.23439(5) -0.05417(4) 0.75892(7) 0.0384(3) Uani 1 1 d .
O4 O 0.29422(4) 0.01253(4) 0.84123(7) 0.0256(3) Uani 1 1 d .
H4A H 0.2812(7) -0.0082(8) 0.8877(14) 0.041(5) Uiso 1 1 d .
N1 N 0.33608(5) 0.11724(4) 0.43326(8) 0.0205(3) Uani 1 1 d .
C1 C 0.42682(6) 0.18212(6) 0.25856(10) 0.0239(3) Uani 1 1 d .
H1 H 0.4411 0.1611 0.2309 0.029 Uiso 1 1 calc R
C2 C 0.36799(6) 0.14894(5) 0.28017(9) 0.0208(3) Uani 1 1 d .
H2 H 0.3487 0.1332 0.2200 0.025 Uiso 1 1 calc R
C3 C 0.35609(6) 0.10734(5) 0.35228(9) 0.0194(3) Uani 1 1 d .
C4 C 0.32799(6) 0.15945(6) 0.42111(10) 0.0216(3) Uani 1 1 d .
C5 C 0.34854(6) 0.18314(5) 0.32461(9) 0.0213(3) Uani 1 1 d .
H5 H 0.3198 0.1811 0.2851 0.026 Uiso 1 1 calc R
C6 C 0.39327(6) 0.24001(6) 0.32954(10) 0.0238(3) Uani 1 1 d .
H6 H 0.3819 0.2636 0.3565 0.029 Uiso 1 1 calc R
C7 C 0.43664(6) 0.24093(6) 0.38663(10) 0.0252(3) Uani 1 1 d .
C8 C 0.45431(6) 0.20935(6) 0.34908(10) 0.0257(3) Uani 1 1 d .
C9 C 0.49375(6) 0.20579(7) 0.39320(11) 0.0323(4) Uani 1 1 d .
H9 H 0.5052 0.1838 0.3684 0.039 Uiso 1 1 calc R
C10 C 0.51643(7) 0.23512(7) 0.47486(12) 0.0383(4) Uani 1 1 d .
H10 H 0.5436 0.2331 0.5056 0.046 Uiso 1 1 calc R
C11 C 0.49973(7) 0.26697(7) 0.51115(12) 0.0368(4) Uani 1 1 d .
H11 H 0.5159 0.2872 0.5660 0.044 Uiso 1 1 calc R
C12 C 0.45939(7) 0.26984(6) 0.46830(11) 0.0302(4) Uani 1 1 d .
H12 H 0.4475 0.2912 0.4944 0.036 Uiso 1 1 calc R
C13 C 0.41236(6) 0.25388(6) 0.22786(10) 0.0245(3) Uani 1 1 d .
C14 C 0.43070(6) 0.22301(6) 0.19011(10) 0.0252(3) Uani 1 1 d .
C15 C 0.44938(7) 0.23062(6) 0.09782(11) 0.0317(4) Uani 1 1 d .
H15 H 0.4620 0.2097 0.0722 0.038 Uiso 1 1 calc R
C16 C 0.44928(7) 0.26940(6) 0.04327(11) 0.0351(4) Uani 1 1 d .
H16 H 0.4619 0.2749 -0.0201 0.042 Uiso 1 1 calc R
C17 C 0.43098(7) 0.29984(6) 0.08081(11) 0.0327(4) Uani 1 1 d .
H17 H 0.4312 0.3262 0.0429 0.039 Uiso 1 1 calc R
C18 C 0.41221(6) 0.29236(6) 0.17333(10) 0.0278(4) Uani 1 1 d .
H18 H 0.3995 0.3133 0.1987 0.033 Uiso 1 1 calc R
C19 C 0.32030(6) 0.08552(6) 0.51749(9) 0.0202(3) Uani 1 1 d .
C20 C 0.34505(6) 0.10684(5) 0.60354(9) 0.0196(3) Uani 1 1 d .
C21 C 0.32772(5) 0.07476(5) 0.68303(9) 0.0188(3) Uani 1 1 d .
H21 H 0.3434 0.0880 0.7429 0.023 Uiso 1 1 calc R
C22 C 0.28810(6) 0.02408(5) 0.67674(9) 0.0199(3) Uani 1 1 d .
C23 C 0.26448(6) 0.00374(6) 0.58978(10) 0.0230(3) Uani 1 1 d .
H23 H 0.2375 -0.0311 0.5853 0.028 Uiso 1 1 calc R
C24 C 0.28081(6) 0.03497(6) 0.50990(10) 0.0238(3) Uani 1 1 d .
H24 H 0.2649 0.0217 0.4501 0.029 Uiso 1 1 calc R
C25 C 0.38865(6) 0.16145(6) 0.61146(10) 0.0244(3) Uani 1 1 d .
H25A H 0.4147 0.1678 0.5631 0.037 Uiso 1 1 calc GR
H25B H 0.4042 0.1670 0.6748 0.037 Uiso 1 1 calc GR
H25C H 0.3755 0.1852 0.6017 0.037 Uiso 1 1 calc GR
C26 C 0.26937(6) -0.01022(6) 0.76180(9) 0.0219(3) Uani 1 1 d .

loop_
_atom_site_aniso_label
_atom_site_aniso_U_11
_atom_site_aniso_U_22
_atom_site_aniso_U_33
_atom_site_aniso_U_23
_atom_site_aniso_U_13
_atom_site_aniso_U_12
O1 0.0346(6) 0.0235(6) 0.0170(5) 0.0004(4) 0.0024(4) 0.0179(5)
O2 0.0396(7) 0.0279(6) 0.0199(5) 0.0012(4) 0.0063(4) 0.0218(5)
O3 0.0467(8) 0.0237(6) 0.0196(6) 0.0039(4) -0.0018(5) -0.0013(6)
O4 0.0325(6) 0.0224(6) 0.0134(5) 0.0039(4) -0.0002(4) 0.0074(5)
N1 0.0312(7) 0.0191(6) 0.0131(6) 0.0018(4) 0.0027(5) 0.0138(6)
C1 0.0298(9) 0.0235(8) 0.0190(7) 0.0028(6) 0.0057(6) 0.0137(7)
C2 0.0302(8) 0.0208(8) 0.0132(7) 0.0004(5) 0.0015(5) 0.0141(7)
C3 0.0243(8) 0.0201(7) 0.0136(7) -0.0008(5) -0.0003(5) 0.0110(6)
C4 0.0286(8) 0.0191(8) 0.0179(7) 0.0001(5) 0.0004(6) 0.0125(7)
C5 0.0318(8) 0.0208(8) 0.0128(7) 0.0008(5) 0.0013(6) 0.0144(7)
C6 0.0345(9) 0.0199(8) 0.0168(7) -0.0004(5) -0.0002(6) 0.0136(7)
C7 0.0314(9) 0.0200(8) 0.0189(7) 0.0050(6) 0.0015(6) 0.0089(7)
C8 0.0295(9) 0.0233(8) 0.0202(7) 0.0054(6) 0.0041(6) 0.0101(7)
C9 0.0305(9) 0.0332(9) 0.0319(9) 0.0067(7) 0.0032(7) 0.0151(8)
C10 0.0315(10) 0.0406(11) 0.0357(10) 0.0065(8) -0.0055(7) 0.0127(8)
C11 0.0407(10) 0.0307(9) 0.0252(8) 0.0005(7) -0.0080(7) 0.0076(8)
C12 0.0391(10) 0.0236(8) 0.0219(8) 0.0020(6) 0.0000(6) 0.0112(7)
C13 0.0291(8) 0.0200(8) 0.0170(7) 0.0011(5) -0.0009(6) 0.0067(7)
C14 0.0295(9) 0.0218(8) 0.0182(7) 0.0025(6) 0.0023(6) 0.0083(7)
C15 0.0369(10) 0.0281(9) 0.0227(8) 0.0023(6) 0.0060(7) 0.0107(8)
C16 0.0426(10) 0.0302(9) 0.0183(8) 0.0052(6) 0.0044(7) 0.0076(8)
C17 0.0428(10) 0.0209(8) 0.0195(8) 0.0046(6) -0.0055(7) 0.0047(8)
C18 0.0353(9) 0.0193(8) 0.0212(8) 0.0003(6) -0.0046(6) 0.0078(7)
C19 0.0293(8) 0.0208(8) 0.0150(7) 0.0036(5) 0.0052(5) 0.0159(7)
C20 0.0239(8) 0.0206(8) 0.0168(7) 0.0005(5) 0.0035(5) 0.0129(6)
C21 0.0239(8) 0.0204(8) 0.0142(7) -0.0009(5) 0.0009(5) 0.0126(6)
C22 0.0249(8) 0.0216(8) 0.0157(7) 0.0011(5) 0.0027(5) 0.0135(7)
C23 0.0280(8) 0.0192(8) 0.0187(7) -0.0008(5) 0.0007(6) 0.0095(7)
C24 0.0326(9) 0.0237(8) 0.0142(7) -0.0017(5) -0.0015(6) 0.0134(7)
C25 0.0312(9) 0.0222(8) 0.0183(7) 0.0018(6) 0.0024(6) 0.0121(7)
C26 0.0266(8) 0.0225(8) 0.0159(7) -0.0003(5) 0.0009(6) 0.0118(7)

loop_
_atom_type_symbol
_atom_type_description
_atom_type_scat_dispersion_real
_atom_type_scat_dispersion_imag
_atom_type_scat_source
C C 0.0033 0.0016 'International Tables Vol C Tables 4.2.6.8 and 6.1.1.4'
H H 0.0000 0.0000 'International Tables Vol C Tables 4.2.6.8 and 6.1.1.4'
N N 0.0061 0.0033 'International Tables Vol C Tables 4.2.6.8 and 6.1.1.4'
O O 0.0106 0.0060 'International Tables Vol C Tables 4.2.6.8 and 6.1.1.4'

loop_
_geom_angle_atom_site_label_1
_geom_angle_atom_site_label_2
_geom_angle_atom_site_label_3
_geom_angle
C26 O4 H4A 109.8(13)
C3 N1 C4 112.22(11)
C3 N1 C19 124.62(11)
C4 N1 C19 122.89(11)
C2 C1 H1 112.2
C8 C1 H1 112.2
C8 C1 C2 108.43(11)
C8 C1 C14 107.31(12)
C14 C1 H1 112.2
C14 C1 C2 104.13(12)
C1 C2 H2 109.7
C3 C2 C1 112.53(12)
C3 C2 H2 109.7
C3 C2 C5 105.38(11)
C5 C2 C1 109.73(12)
C5 C2 H2 109.7
O1 C3 N1 124.33(12)
O1 C3 C2 126.69(12)
N1 C3 C2 108.99(11)
O2 C4 N1 123.60(13)
O2 C4 C5 127.90(13)
N1 C4 C5 108.49(12)
C2 C5 H5 109.5
C2 C5 C6 109.94(12)
C4 C5 C2 104.62(11)
C4 C5 H5 109.5
C4 C5 C6 113.54(11)
C6 C5 H5 109.5
C5 C6 H6 112.3
C7 C6 C5 107.74(12)
C7 C6 H6 112.3
C7 C6 C13 106.96(13)
C13 C6 C5 104.94(11)
C13 C6 H6 112.3
C8 C7 C6 113.48(13)
C12 C7 C6 126.60(14)
C12 C7 C8 119.91(15)
C7 C8 C1 113.22(13)
C9 C8 C1 126.19(15)
C9 C8 C7 120.58(14)
C8 C9 H9 120.5
C8 C9 C10 119.01(16)
C10 C9 H9 120.5
C9 C10 H10 119.7
C11 C10 C9 120.58(16)
C11 C10 H10 119.7
C10 C11 H11 119.7
C10 C11 C12 120.64(16)
C12 C11 H11 119.7
C7 C12 H12 120.4
C11 C12 C7 119.25(16)
C11 C12 H12 120.4
C14 C13 C6 113.35(13)
C18 C13 C6 126.21(14)
C18 C13 C14 120.43(14)
C13 C14 C1 113.40(12)
C15 C14 C1 126.08(14)
C15 C14 C13 120.51(14)
C14 C15 H15 120.5
C14 C15 C16 118.92(16)
C16 C15 H15 120.5
C15 C16 H16 119.8
C17 C16 C15 120.43(15)
C17 C16 H16 119.8
C16 C17 H17 119.6
C16 C17 C18 120.85(15)
C18 C17 H17 119.6
C13 C18 C17 118.85(16)
C13 C18 H18 120.6
C17 C18 H18 120.6
C20 C19 N1 119.12(12)
C24 C19 N1 118.49(12)
C24 C19 C20 122.39(13)
C19 C20 C25 122.41(12)
C21 C20 C19 116.77(13)
C21 C20 C25 120.82(12)
C20 C21 H21 119.2
C22 C21 C20 121.59(13)
C22 C21 H21 119.2
C21 C22 C23 120.35(13)
C21 C22 C26 121.65(12)
C23 C22 C26 118.01(13)
C22 C23 H23 120.4
C24 C23 C22 119.12(14)
C24 C23 H23 120.4
C19 C24 C23 119.78(13)
C19 C24 H24 120.1
C23 C24 H24 120.1
C20 C25 H25A 109.5
C20 C25 H25B 109.5
C20 C25 H25C 109.5
H25A C25 H25B 109.5
H25A C25 H25C 109.5
H25B C25 H25C 109.5
O3 C26 O4 123.19(13)
O3 C26 C22 123.19(13)
O4 C26 C22 113.61(12)

loop_
_geom_bond_atom_site_label_1
_geom_bond_atom_site_label_2
_geom_bond_distance
O1 C3 1.2192(17)
O2 C4 1.2045(17)
O3 C26 1.2059(18)
O4 H4A 0.85(2)
O4 C26 1.3266(17)
N1 C3 1.3868(17)
N1 C4 1.4119(18)
N1 C19 1.4429(17)
C1 H1 1.0000
C1 C2 1.560(2)
C1 C8 1.514(2)
C1 C14 1.516(2)
C2 H2 1.0000
C2 C3 1.5052(19)
C2 C5 1.542(2)
C4 C5 1.5130(19)
C5 H5 1.0000
C5 C6 1.556(2)
C6 H6 1.0000
C6 C7 1.516(2)
C6 C13 1.520(2)
C7 C8 1.398(2)
C7 C12 1.394(2)
C8 C9 1.385(2)
C9 H9 0.9500
C9 C10 1.399(2)
C10 H10 0.9500
C10 C11 1.378(3)
C11 H11 0.9500
C11 C12 1.391(2)
C12 H12 0.9500
C13 C14 1.395(2)
C13 C18 1.387(2)
C14 C15 1.387(2)
C15 H15 0.9500
C15 C16 1.393(2)
C16 H16 0.9500
C16 C17 1.383(3)
C17 H17 0.9500
C17 C18 1.391(2)
C18 H18 0.9500
C19 C20 1.3963(19)
C19 C24 1.383(2)
C20 C21 1.3946(19)
C20 C25 1.503(2)
C21 H21 0.9500
C21 C22 1.386(2)
C22 C23 1.392(2)
C22 C26 1.4921(19)
C23 H23 0.9500
C23 C24 1.3857(19)
C24 H24 0.9500
C25 H25A 0.9800
C25 H25B 0.9800
C25 H25C 0.9800

loop_
_geom_hbond_atom_site_label_D
_geom_hbond_atom_site_label_H
_geom_hbond_atom_site_label_A
_geom_hbond_distance_DH
_geom_hbond_distance_HA
_geom_hbond_distance_DA
_geom_hbond_angle_DHA
_geom_hbond_site_symmetry_A
O4 H4A O1 0.85(2) 1.92(2) 2.7532(14) 166.6(19) 8_545

loop_
_geom_torsion_atom_site_label_1
_geom_torsion_atom_site_label_2
_geom_torsion_atom_site_label_3
_geom_torsion_atom_site_label_4
_geom_torsion
O2 C4 C5 C2 -176.86(15)
O2 C4 C5 C6 63.3(2)
N1 C4 C5 C2 1.80(15)
N1 C4 C5 C6 -118.08(13)
N1 C19 C20 C21 178.94(12)
N1 C19 C20 C25 -1.6(2)
N1 C19 C24 C23 -179.34(13)
C1 C2 C3 O1 -64.74(19)
C1 C2 C3 N1 115.10(13)
C1 C2 C5 C4 -119.86(12)
C1 C2 C5 C6 2.40(15)
C1 C8 C9 C10 177.58(15)
C1 C14 C15 C16 178.59(15)
C2 C1 C8 C7 -58.44(16)
C2 C1 C8 C9 122.59(16)
C2 C1 C14 C13 60.18(16)
C2 C1 C14 C15 -118.82(17)
C2 C5 C6 C7 -57.41(14)
C2 C5 C6 C13 56.31(15)
C3 N1 C4 O2 173.85(14)
C3 N1 C4 C5 -4.88(16)
C3 N1 C19 C20 118.78(15)
C3 N1 C19 C24 -61.6(2)
C3 C2 C5 C4 1.52(15)
C3 C2 C5 C6 123.79(12)
C4 N1 C3 O1 -174.23(14)
C4 N1 C3 C2 5.93(16)
C4 N1 C19 C20 -67.63(19)
C4 N1 C19 C24 111.99(16)
C4 C5 C6 C7 59.40(16)
C4 C5 C6 C13 173.12(12)
C5 C2 C3 O1 175.72(14)
C5 C2 C3 N1 -4.44(15)
C5 C6 C7 C8 57.52(16)
C5 C6 C7 C12 -123.42(16)
C5 C6 C13 C14 -60.56(16)
C5 C6 C13 C18 118.72(16)
C6 C7 C8 C1 1.17(18)
C6 C7 C8 C9 -179.79(13)
C6 C7 C12 C11 -178.70(15)
C6 C13 C14 C1 0.75(19)
C6 C13 C14 C15 179.81(14)
C6 C13 C18 C17 -179.69(15)
C7 C6 C13 C14 53.71(16)
C7 C6 C13 C18 -127.02(16)
C7 C8 C9 C10 -1.3(2)
C8 C1 C2 C3 -62.69(15)
C8 C1 C2 C5 54.29(15)
C8 C1 C14 C13 -54.65(17)
C8 C1 C14 C15 126.35(16)
C8 C7 C12 C11 0.3(2)
C8 C9 C10 C11 0.2(2)
C9 C10 C11 C12 1.2(3)
C10 C11 C12 C7 -1.4(2)
C12 C7 C8 C1 -177.96(13)
C12 C7 C8 C9 1.1(2)
C13 C6 C7 C8 -54.85(16)
C13 C6 C7 C12 124.21(16)
C13 C14 C15 C16 -0.3(2)
C14 C1 C2 C3 -176.72(11)
C14 C1 C2 C5 -59.74(14)
C14 C1 C8 C7 53.49(16)
C14 C1 C8 C9 -125.49(16)
C14 C13 C18 C17 -0.5(2)
C14 C15 C16 C17 0.2(2)
C15 C16 C17 C18 -0.2(2)
C16 C17 C18 C13 0.3(2)
C18 C13 C14 C1 -178.57(14)
C18 C13 C14 C15 0.5(2)
C19 N1 C3 O1 -0.1(2)
C19 N1 C3 C2 -179.89(13)
C19 N1 C4 O2 -0.4(2)
C19 N1 C4 C5 -179.18(13)
C19 C20 C21 C22 0.5(2)
C20 C19 C24 C23 0.3(2)
C20 C21 C22 C23 0.1(2)
C20 C21 C22 C26 -179.75(13)
C21 C22 C23 C24 -0.6(2)
C21 C22 C26 O3 178.63(15)
C21 C22 C26 O4 -0.2(2)
C22 C23 C24 C19 0.4(2)
C23 C22 C26 O3 -1.3(2)
C23 C22 C26 O4 179.94(13)
C24 C19 C20 C21 -0.7(2)
C24 C19 C20 C25 178.79(14)
C25 C20 C21 C22 -179.01(13)
C26 C22 C23 C24 179.34(14)
